data_7029215
loop_
_publ_author_name
'Larpent, Patrick'
'Jouaiti, Abdelaziz'
'Kyritsakas, Nathalie'
'Hosseini, Mir Wais'

_publ_section_title
;
 Molecular tectonics: enantiomerically pure 1D stair-type mercury
 coordination networks based on rigid bismonodentate C2-chiral organic
 tectons.
;
_journal_issue 1
_journal_name_full 'Dalton transactions (Cambridge, England : 2003)'
_journal_page_first 166
_journal_page_last 172
_journal_paper_doi 10.1039/c3dt52036f
_journal_volume 43
_journal_year 2014
_chemical_absolute_configuration ad
_chemical_formula_moiety 'C60 H72 Cl4 Hg N4 O4,2(CH Cl3)'
_chemical_formula_sum 'C62 H74 Cl10 Hg2 N4 O4'
_chemical_formula_weight 1694.93
_chemical_name_systematic
; 
 ? 
;
_space_group_IT_number 1
_symmetry_cell_setting triclinic
_symmetry_space_group_name_Hall 'P 1'
_symmetry_space_group_name_H-M 'P 1'
_atom_sites_solution_hydrogens geom
_atom_sites_solution_primary direct
_atom_sites_solution_secondary difmap
_audit_creation_method SHELXL-97
_cell_angle_alpha 98.776(4)
_cell_angle_beta 94.498(3)
_cell_angle_gamma 96.439(2)
_cell_formula_units_Z 1
_cell_length_a 5.0861(2)
_cell_length_b 14.8867(8)
_cell_length_c 22.8798(11)
_cell_measurement_reflns_used 9982
_cell_measurement_temperature 173(2)
_cell_measurement_theta_max 24.13
_cell_measurement_theta_min 2.79
_cell_volume 1693.20(14)
_computing_cell_refinement 'Bruker SAINT'
_computing_data_collection 'Bruker APEX2'
_computing_data_reduction 'Bruker SAINT'
_computing_molecular_graphics 'Bruker SHELXTL'
_computing_publication_material 'Bruker SHELXTL'
_computing_structure_refinement 'SHELXL-97 (Sheldrick, 2008)'
_computing_structure_solution 'SHELXS-97 (Sheldrick, 2008)'
_diffrn_ambient_temperature 173(2)
_diffrn_measured_fraction_theta_full 0.985
_diffrn_measured_fraction_theta_max 0.985
_diffrn_measurement_device_type 'Bruker APEX-II CCD'
_diffrn_measurement_method '\f and \w scans'
_diffrn_radiation_monochromator graphite
_diffrn_radiation_source 'fine-focus sealed tube'
_diffrn_radiation_type MoK\a
_diffrn_radiation_wavelength 0.71073
_diffrn_reflns_av_R_equivalents 0.0622
_diffrn_reflns_av_sigmaI/netI 0.0857
_diffrn_reflns_limit_h_max 7
_diffrn_reflns_limit_h_min -7
_diffrn_reflns_limit_k_max 20
_diffrn_reflns_limit_k_min -20
_diffrn_reflns_limit_l_max 22
_diffrn_reflns_limit_l_min -27
_diffrn_reflns_number 51598
_diffrn_reflns_theta_full 29.14
_diffrn_reflns_theta_max 29.14
_diffrn_reflns_theta_min 2.10
_exptl_absorpt_coefficient_mu 4.970
_exptl_absorpt_correction_T_max 0.8260
_exptl_absorpt_correction_T_min 0.7892
_exptl_absorpt_correction_type multi-scan
_exptl_absorpt_process_details sadabs
_exptl_crystal_colour yellow
_exptl_crystal_density_diffrn 1.662
_exptl_crystal_density_meas ?
_exptl_crystal_density_method 'not measured'
_exptl_crystal_description prism
_exptl_crystal_F_000 836
_exptl_crystal_size_max 0.05
_exptl_crystal_size_mid 0.05
_exptl_crystal_size_min 0.04
_refine_diff_density_max 2.077
_refine_diff_density_min -2.137
_refine_diff_density_rms 0.167
_refine_ls_abs_structure_details 'Flack H D (1983), Acta Cryst. A39, 876-881'
_refine_ls_abs_structure_Flack 0.020(8)
_refine_ls_extinction_method none
_refine_ls_goodness_of_fit_ref 1.013
_refine_ls_hydrogen_treatment mixed
_refine_ls_matrix_type full
_refine_ls_number_parameters 735
_refine_ls_number_reflns 15956
_refine_ls_number_restraints 7
_refine_ls_restrained_S_all 1.013
_refine_ls_R_factor_all 0.0845
_refine_ls_R_factor_gt 0.0558
_refine_ls_shift/su_max 0.008
_refine_ls_shift/su_mean 0.029
_refine_ls_structure_factor_coef Fsqd
_refine_ls_weighting_details 'calc w=1/[\s^2^(Fo^2^)+(0.0692P)^2^+0.2420P] where P=(Fo^2^+2Fc^2^)/3'
_refine_ls_weighting_scheme calc
_refine_ls_wR_factor_gt 0.1200
_refine_ls_wR_factor_ref 0.1306
_reflns_number_gt 12015
_reflns_number_total 15956
_reflns_threshold_expression >2sigma(I)
_cod_data_source_file c3dt52036f.txt
_cod_data_source_block e2757b
_cod_depositor_comments
;
The following automatic conversions were performed:

'_symmetry_cell_setting' value 'Triclinic' changed to 'triclinic'
according to
/usr/data/users/saulius/automatic-downloads/current/RSC/lib/dictionaries/cif_core.dic
dictionary named 'cif_core.dic' version 2.4.2 from 2011-04-26.

Automatic conversion script
Id: cif_fix_values 2281 2013-09-26 08:29:07Z andrius 

The following automatic conversions were performed:

'_exptl_crystal_density_meas' value 'none' was changed to '?' - the
value is perceived as not measured.

Automatic conversion script
Id: cif_fix_values 3008 2015-01-20 13:52:24Z robertas 
;
_cod_original_sg_symbol_H-M P1
_cod_database_code 7029215

loop_
_symmetry_equiv_pos_as_xyz
'x, y, z'

loop_
_atom_site_label
_atom_site_type_symbol
_atom_site_fract_x
_atom_site_fract_y
_atom_site_fract_z
_atom_site_U_iso_or_equiv
_atom_site_adp_type
_atom_site_occupancy
_atom_site_symmetry_multiplicity
_atom_site_calc_flag
_atom_site_refinement_flags
Hg1 Hg 1.61808(4) -0.113888(19) 1.351218(16) 0.03049(14) Uani 1 1 d .
Cl1 Cl 1.7376(9) 0.0173(2) 1.42327(19) 0.0435(9) Uani 1 1 d .
Cl2 Cl 1.7348(8) -0.2373(3) 1.2849(2) 0.0407(9) Uani 1 1 d .
Hg2 Hg -1.25130(4) 0.437386(19) 0.871474(16) 0.03304(15) Uani 1 1 d .
Cl3 Cl -1.3821(10) 0.2945(3) 0.8072(2) 0.0491(10) Uani 1 1 d .
Cl4 Cl -1.3482(9) 0.5720(3) 0.9317(2) 0.0464(10) Uani 1 1 d .
N1 N 1.304(2) -0.0548(7) 1.2862(6) 0.031(3) Uani 1 1 d .
C1 C 1.228(3) -0.0948(8) 1.2321(7) 0.029(3) Uani 1 1 d .
H1 H 1.3088 -0.1473 1.2177 0.035 Uiso 1 1 calc R
C2 C 1.046(3) -0.0695(10) 1.1946(8) 0.039(4) Uani 1 1 d .
H2 H 1.0023 -0.1016 1.1553 0.046 Uiso 1 1 calc R
C3 C 0.926(2) 0.0065(8) 1.2161(6) 0.023(3) Uani 1 1 d .
C4 C 1.013(3) 0.0510(10) 1.2702(8) 0.040(4) Uani 1 1 d .
H4 H 0.9439 0.1058 1.2847 0.048 Uiso 1 1 calc R
C5 C 1.205(3) 0.0192(10) 1.3063(7) 0.032(3) Uani 1 1 d .
H5 H 1.2615 0.0514 1.3452 0.039 Uiso 1 1 calc R
C6 C 0.720(3) 0.0406(10) 1.1772(7) 0.038(4) Uani 1 1 d .
H6 H 0.6690 0.0046 1.1392 0.045 Uiso 1 1 calc R
C7 C 0.604(3) 0.1137(8) 1.1895(6) 0.032(3) Uani 1 1 d .
H7 H 0.6667 0.1535 1.2256 0.038 Uiso 1 1 calc R
C8 C 0.382(2) 0.1410(9) 1.1525(6) 0.026(3) Uani 1 1 d .
C9 C 0.291(3) 0.2223(9) 1.1729(6) 0.029(3) Uani 1 1 d .
C10 C 0.079(2) 0.2510(9) 1.1347(6) 0.025(3) Uani 1 1 d .
H10 H 0.0136 0.3073 1.1477 0.030 Uiso 1 1 calc R
C11 C -0.024(2) 0.2019(8) 1.0831(5) 0.023(3) Uani 1 1 d .
C12 C 0.083(3) 0.1207(10) 1.0617(6) 0.031(3) Uani 1 1 d .
C13 C 0.281(3) 0.0908(10) 1.0962(8) 0.052(5) Uani 1 1 d .
H13 H 0.3494 0.0357 1.0819 0.062 Uiso 1 1 calc R
O1 O 0.400(2) 0.2707(6) 1.2265(4) 0.041(2) Uani 1 1 d .
C14 C 0.278(3) 0.3382(11) 1.2541(8) 0.051(4) Uani 1 1 d .
H14A H 0.0864 0.3173 1.2540 0.061 Uiso 1 1 calc R
H14B H 0.2969 0.3919 1.2333 0.061 Uiso 1 1 calc R
C15 C 0.413(3) 0.3657(11) 1.3208(7) 0.059(5) Uani 1 1 d .
H15 H 0.6066 0.3844 1.3181 0.070 Uiso 1 1 calc R
C16 C 0.399(3) 0.2922(11) 1.3541(8) 0.062(5) Uani 1 1 d .
H16A H 0.4544 0.2376 1.3301 0.075 Uiso 1 1 calc R
H16B H 0.2126 0.2766 1.3622 0.075 Uiso 1 1 calc R
C17 C 0.575(3) 0.3157(13) 1.4128(8) 0.088(5) Uani 1 1 d .
H17A H 0.5486 0.3766 1.4328 0.131 Uiso 1 1 calc R
H17B H 0.7617 0.3153 1.4052 0.131 Uiso 1 1 calc R
H17C H 0.5273 0.2702 1.4382 0.131 Uiso 1 1 calc R
C18 C 0.298(3) 0.4549(10) 1.3499(7) 0.071(5) Uani 1 1 d .
H18A H 0.1097 0.4513 1.3355 0.106 Uiso 1 1 calc R
H18B H 0.3969 0.5092 1.3390 0.106 Uiso 1 1 calc R
H18C H 0.3154 0.4592 1.3933 0.106 Uiso 1 1 calc R
O2 O -0.023(2) 0.0731(6) 1.0102(4) 0.044(3) Uani 1 1 d .
C19 C 0.132(3) 0.0046(10) 0.9773(6) 0.041(3) Uani 1 1 d D
H19A H 0.1467 -0.0482 0.9984 0.049 Uiso 1 1 calc R
H19B H 0.3124 0.0331 0.9725 0.049 Uiso 1 1 calc R
C20 C -0.032(3) -0.0256(9) 0.9169(5) 0.043(3) Uani 1 1 d D
H20 H -0.2175 -0.0486 0.9236 0.051 Uiso 1 1 calc R
C21 C 0.089(3) -0.1020(10) 0.8852(6) 0.064(5) Uani 1 1 d D
H21A H 0.1107 -0.1478 0.9118 0.076 Uiso 1 1 calc R
H21B H 0.2681 -0.0785 0.8759 0.076 Uiso 1 1 calc R
C22 C -0.076(3) -0.1493(10) 0.8272(7) 0.080(5) Uani 1 1 d D
H22A H -0.2656 -0.1521 0.8328 0.121 Uiso 1 1 calc R
H22B H -0.0301 -0.2116 0.8168 0.121 Uiso 1 1 calc R
H22C H -0.0372 -0.1145 0.7952 0.121 Uiso 1 1 calc R
C23 C -0.040(5) 0.0557(10) 0.8832(8) 0.091(8) Uani 1 1 d D
H23A H 0.1322 0.0942 0.8905 0.137 Uiso 1 1 calc R
H23B H -0.1793 0.0920 0.8971 0.137 Uiso 1 1 calc R
H23C H -0.0792 0.0330 0.8405 0.137 Uiso 1 1 calc R
C24 C -0.213(2) 0.2337(7) 1.0423(6) 0.027(3) Uani 1 1 d .
H24 H -0.2453 0.1999 1.0032 0.032 Uiso 1 1 calc R
C25 C -0.344(2) 0.3059(9) 1.0546(6) 0.027(3) Uani 1 1 d .
H25 H -0.3001 0.3429 1.0925 0.033 Uiso 1 1 calc R
C26 C -0.549(3) 0.3329(10) 1.0154(7) 0.038(4) Uani 1 1 d .
C27 C -0.620(3) 0.2842(10) 0.9565(7) 0.037(4) Uani 1 1 d .
H27 H -0.5360 0.2323 0.9425 0.045 Uiso 1 1 calc R
C28 C -0.813(3) 0.3136(11) 0.9198(8) 0.045(4) Uani 1 1 d .
H28 H -0.8569 0.2805 0.8807 0.054 Uiso 1 1 calc R
N2 N -0.943(2) 0.3871(9) 0.9367(6) 0.036(3) Uani 1 1 d .
C29 C -0.865(3) 0.4379(9) 0.9900(7) 0.035(3) Uani 1 1 d .
H29 H -0.9366 0.4934 1.0019 0.042 Uiso 1 1 calc R
C30 C -0.672(3) 0.4068(10) 1.0289(7) 0.037(4) Uani 1 1 d .
H30 H -0.6290 0.4417 1.0675 0.044 Uiso 1 1 calc R
N3 N -0.939(2) 0.5065(7) 0.8126(5) 0.0272(19) Uani 1 1 d .
C31 C -0.827(2) 0.4532(8) 0.7703(5) 0.0272(19) Uani 1 1 d .
H31 H -0.8909 0.3896 0.7626 0.033 Uiso 1 1 calc R
C32 C -0.633(2) 0.4831(8) 0.7382(6) 0.034(3) Uani 1 1 d .
H32 H -0.5558 0.4412 0.7111 0.040 Uiso 1 1 calc R
C33 C -0.548(2) 0.5776(7) 0.7460(5) 0.023(2) Uani 1 1 d .
C34 C -0.663(3) 0.6300(8) 0.7907(7) 0.042(4) Uani 1 1 d .
H34 H -0.6018 0.6936 0.8008 0.050 Uiso 1 1 calc R
C35 C -0.864(3) 0.5923(9) 0.8209(6) 0.028(3) Uani 1 1 d .
H35 H -0.9477 0.6316 0.8484 0.034 Uiso 1 1 calc R
C36 C -0.350(2) 0.6179(8) 0.7121(5) 0.029(2) Uani 1 1 d .
H36 H -0.3052 0.6825 0.7203 0.034 Uiso 1 1 calc R
C37 C -0.225(2) 0.5717(7) 0.6702(5) 0.023(2) Uani 1 1 d .
H37 H -0.2712 0.5071 0.6630 0.028 Uiso 1 1 calc R
C38 C -0.029(2) 0.6078(7) 0.6343(5) 0.025(2) Uani 1 1 d .
C39 C 0.074(2) 0.5488(7) 0.5919(5) 0.027(2) Uani 1 1 d .
C40 C 0.275(2) 0.5828(7) 0.5583(6) 0.038(3) Uani 1 1 d .
H40 H 0.3447 0.5422 0.5289 0.045 Uiso 1 1 calc R
C41 C 0.3710(19) 0.6757(8) 0.5686(4) 0.024(2) Uani 1 1 d .
C42 C 0.272(2) 0.7351(7) 0.6133(5) 0.029(2) Uani 1 1 d .
C43 C 0.079(2) 0.7017(8) 0.6474(5) 0.030(2) Uani 1 1 d .
H43 H 0.0203 0.7413 0.6790 0.036 Uiso 1 1 calc R
O3 O -0.0326(17) 0.4595(5) 0.5807(4) 0.047(2) Uani 1 1 d .
C44 C 0.101(2) 0.3927(7) 0.5489(6) 0.039(3) Uani 1 1 d .
H44A H 0.2930 0.4033 0.5630 0.047 Uiso 1 1 calc R
H44B H 0.0826 0.3970 0.5060 0.047 Uiso 1 1 calc R
C45 C -0.016(3) 0.2991(8) 0.5581(6) 0.043(3) Uani 1 1 d .
H45 H -0.2100 0.2949 0.5456 0.052 Uiso 1 1 calc R
C46 C 0.004(3) 0.2899(10) 0.6252(7) 0.052(3) Uani 1 1 d .
H46A H 0.1909 0.2842 0.6383 0.062 Uiso 1 1 calc R
H46B H -0.0420 0.3469 0.6483 0.062 Uiso 1 1 calc R
C47 C -0.169(3) 0.2114(9) 0.6394(8) 0.074(4) Uani 1 1 d .
H47A H -0.3399 0.2040 0.6154 0.111 Uiso 1 1 calc R
H47B H -0.1969 0.2225 0.6817 0.111 Uiso 1 1 calc R
H47C H -0.0834 0.1556 0.6307 0.111 Uiso 1 1 calc R
C48 C 0.078(3) 0.2241(9) 0.5205(7) 0.064(4) Uani 1 1 d .
H48A H 0.0395 0.2301 0.4787 0.096 Uiso 1 1 calc R
H48B H -0.0130 0.1658 0.5277 0.096 Uiso 1 1 calc R
H48C H 0.2699 0.2258 0.5296 0.096 Uiso 1 1 calc R
O4 O 0.3823(19) 0.8250(5) 0.6213(4) 0.053(3) Uani 1 1 d .
C49 C 0.257(3) 0.8903(7) 0.6604(7) 0.049(3) Uani 1 1 d .
H49A H 0.2880 0.8804 0.7021 0.059 Uiso 1 1 calc R
H49B H 0.0631 0.8829 0.6491 0.059 Uiso 1 1 calc R
C50 C 0.381(3) 0.9855(8) 0.6539(8) 0.060(4) Uani 1 1 d .
H50 H 0.5793 0.9912 0.6602 0.072 Uiso 1 1 calc R
C51 C 0.271(4) 1.0582(11) 0.6984(8) 0.078(6) Uani 1 1 d .
H51A H 0.0778 1.0415 0.7002 0.094 Uiso 1 1 calc R
H51B H 0.2990 1.1192 0.6861 0.094 Uiso 1 1 calc R
C52 C 0.425(7) 1.0595(13) 0.7597(9) 0.182(15) Uani 1 1 d .
H52A H 0.3485 1.0081 0.7777 0.273 Uiso 1 1 calc R
H52B H 0.4121 1.1173 0.7857 0.273 Uiso 1 1 calc R
H52C H 0.6123 1.0538 0.7546 0.273 Uiso 1 1 calc R
C53 C 0.292(6) 1.0020(12) 0.5943(11) 0.134(11) Uani 1 1 d .
H53A H 0.1612 0.9509 0.5746 0.202 Uiso 1 1 calc R
H53B H 0.4452 1.0071 0.5709 0.202 Uiso 1 1 calc R
H53C H 0.2113 1.0591 0.5975 0.202 Uiso 1 1 calc R
C54 C 0.582(2) 0.7142(7) 0.5338(6) 0.034(3) Uani 1 1 d .
H54 H 0.6369 0.7782 0.5440 0.040 Uiso 1 1 calc R
C55 C 0.700(2) 0.6709(8) 0.4911(6) 0.038(3) Uani 1 1 d .
H55 H 0.6515 0.6067 0.4796 0.045 Uiso 1 1 calc R
C56 C 0.904(2) 0.7172(7) 0.4606(5) 0.025(2) Uani 1 1 d .
C57 C 1.022(2) 0.6694(7) 0.4185(6) 0.029(3) Uani 1 1 d .
H57 H 0.9756 0.6048 0.4093 0.035 Uiso 1 1 calc R
C58 C 1.212(3) 0.7123(8) 0.3873(7) 0.033(3) Uani 1 1 d .
H58 H 1.2838 0.6766 0.3558 0.040 Uiso 1 1 calc R
N4 N 1.299(2) 0.8038(7) 0.4008(5) 0.033(2) Uani 1 1 d .
C59 C 1.187(3) 0.8498(8) 0.4401(6) 0.033(2) Uani 1 1 d .
H59 H 1.2361 0.9142 0.4485 0.040 Uiso 1 1 calc R
C60 C 0.989(3) 0.8101(7) 0.4728(6) 0.032(3) Uani 1 1 d .
H60 H 0.9151 0.8478 0.5030 0.039 Uiso 1 1 calc R
C61 C 0.498(3) 0.7456(12) 0.0368(9) 0.070(6) Uani 1 1 d .
H61 H 0.6170 0.7000 0.0215 0.084 Uiso 1 1 calc R
Cl5 Cl 0.6143(9) 0.8514(3) 0.0194(2) 0.0639(11) Uani 1 1 d .
Cl6 Cl 0.1757(17) 0.7083(6) 0.0044(5) 0.165(4) Uani 1 1 d .
Cl7 Cl 0.502(2) 0.7513(7) 0.1125(4) 0.177(4) Uani 1 1 d .
C62 C 0.894(4) 0.5846(11) 0.1829(7) 0.070(6) Uani 1 1 d .
H62 H 0.7761 0.6328 0.1936 0.084 Uiso 1 1 calc R
Cl8 Cl 0.8849(10) 0.5687(4) 0.1065(2) 0.0798(15) Uani 1 1 d .
Cl9 Cl 1.1929(7) 0.6252(3) 0.22153(17) 0.0529(10) Uani 1 1 d .
Cl10 Cl 0.7487(18) 0.4858(5) 0.2093(5) 0.144(3) Uani 1 1 d .

loop_
_atom_site_aniso_label
_atom_site_aniso_U_11
_atom_site_aniso_U_22
_atom_site_aniso_U_33
_atom_site_aniso_U_23
_atom_site_aniso_U_13
_atom_site_aniso_U_12
Hg1 0.0304(3) 0.0266(3) 0.0357(4) 0.0088(2) 0.0012(2) 0.0049(2)
Cl1 0.0470(19) 0.0283(15) 0.051(2) 0.0023(14) -0.0039(16) -0.0031(13)
Cl2 0.0323(17) 0.0354(16) 0.053(3) 0.0022(15) 0.0016(15) 0.0072(13)
Hg2 0.0326(3) 0.0394(3) 0.0310(4) 0.0173(3) 0.0025(3) 0.0057(3)
Cl3 0.057(2) 0.0368(18) 0.051(3) 0.0059(15) 0.0018(17) 0.0022(15)
Cl4 0.050(2) 0.053(2) 0.038(2) 0.0048(16) 0.0144(17) 0.0105(17)
N1 0.031(6) 0.018(5) 0.043(9) 0.005(5) 0.007(5) 0.002(4)
C1 0.025(6) 0.018(5) 0.050(10) 0.019(5) 0.007(5) 0.008(4)
C2 0.043(8) 0.043(8) 0.035(10) 0.012(6) 0.013(7) 0.013(6)
C3 0.025(6) 0.017(5) 0.030(8) 0.014(4) -0.001(5) 0.009(4)
C4 0.040(8) 0.037(7) 0.040(10) 0.007(6) -0.018(6) 0.009(6)
C5 0.024(6) 0.040(7) 0.041(9) 0.011(6) 0.013(6) 0.019(5)
C6 0.039(7) 0.042(8) 0.027(8) 0.005(6) -0.006(5) -0.011(6)
C7 0.040(7) 0.023(6) 0.032(8) 0.011(5) 0.002(5) -0.010(5)
C8 0.025(5) 0.034(6) 0.018(7) -0.003(4) 0.006(4) 0.004(4)
C9 0.036(6) 0.030(6) 0.024(8) 0.009(5) -0.002(5) 0.015(5)
C10 0.021(5) 0.037(6) 0.018(6) 0.011(5) -0.008(4) 0.014(4)
C11 0.034(6) 0.024(5) 0.014(7) 0.005(4) 0.003(4) 0.010(4)
C12 0.024(6) 0.042(7) 0.022(7) 0.003(5) -0.008(4) 0.001(5)
C13 0.055(9) 0.029(7) 0.082(13) 0.014(7) 0.040(9) 0.024(6)
O1 0.045(5) 0.042(5) 0.032(6) -0.011(4) -0.007(4) 0.014(4)
C14 0.033(7) 0.050(8) 0.065(11) 0.001(7) -0.020(6) 0.007(6)
C15 0.058(9) 0.065(9) 0.044(10) -0.027(7) -0.016(6) 0.034(7)
C16 0.071(10) 0.055(9) 0.064(12) 0.011(8) 0.017(8) 0.013(7)
C17 0.074(10) 0.115(14) 0.078(13) 0.017(10) -0.008(8) 0.035(10)
C18 0.085(11) 0.052(9) 0.056(11) -0.042(8) -0.029(8) 0.016(8)
O2 0.052(5) 0.044(5) 0.030(6) -0.015(4) -0.024(4) 0.029(4)
C19 0.043(7) 0.047(7) 0.030(8) 0.009(6) -0.009(5) -0.006(6)
C20 0.048(7) 0.057(8) 0.020(8) 0.007(6) -0.001(5) -0.001(6)
C21 0.102(12) 0.047(8) 0.029(9) -0.031(6) -0.018(7) 0.019(8)
C22 0.092(11) 0.069(10) 0.067(12) -0.022(8) -0.020(9) 0.018(8)
C23 0.19(2) 0.036(8) 0.040(11) -0.002(7) -0.028(11) 0.018(10)
C24 0.019(5) 0.017(5) 0.045(8) 0.004(5) -0.003(4) 0.008(4)
C25 0.024(5) 0.033(6) 0.029(7) 0.012(5) -0.004(4) 0.017(4)
C26 0.032(7) 0.057(9) 0.024(8) 0.012(6) 0.006(5) -0.012(6)
C27 0.039(7) 0.030(6) 0.043(10) 0.001(6) 0.008(7) 0.010(6)
C28 0.038(8) 0.043(8) 0.046(11) 0.005(7) -0.019(7) -0.007(6)
N2 0.022(6) 0.060(8) 0.034(9) 0.030(6) -0.002(5) 0.013(5)
C29 0.049(8) 0.025(6) 0.033(9) 0.005(5) -0.010(6) 0.016(5)
C30 0.042(8) 0.030(6) 0.037(9) 0.008(6) -0.017(6) 0.010(5)
N3 0.025(4) 0.033(4) 0.025(4) 0.004(3) 0.011(3) 0.009(3)
C31 0.025(4) 0.033(4) 0.025(4) 0.004(3) 0.011(3) 0.009(3)
C32 0.034(5) 0.026(6) 0.045(8) 0.009(5) 0.019(5) 0.006(5)
C33 0.031(5) 0.018(5) 0.023(7) 0.008(4) 0.005(4) 0.005(4)
C34 0.046(7) 0.017(6) 0.059(10) 0.013(6) -0.011(6) -0.009(5)
C35 0.035(6) 0.037(7) 0.011(7) 0.001(5) 0.007(5) -0.001(5)
C36 0.024(5) 0.031(6) 0.031(7) 0.006(5) 0.005(4) 0.000(4)
C37 0.032(5) 0.023(5) 0.018(6) 0.010(4) 0.005(4) 0.006(4)
C38 0.029(5) 0.023(5) 0.024(7) 0.008(4) 0.003(4) 0.003(4)
C39 0.047(6) 0.010(5) 0.023(6) 0.001(4) 0.002(4) 0.001(4)
C40 0.046(6) 0.020(5) 0.046(8) 0.007(5) 0.004(5) -0.002(5)
C41 0.030(5) 0.031(6) 0.013(6) 0.007(4) 0.004(4) 0.004(4)
C42 0.032(5) 0.019(5) 0.037(7) 0.013(5) 0.002(5) 0.003(4)
C43 0.035(5) 0.030(6) 0.028(7) 0.014(5) 0.007(4) 0.003(5)
O3 0.056(5) 0.018(4) 0.070(7) 0.008(4) 0.026(4) 0.004(4)
C44 0.048(6) 0.025(6) 0.039(7) -0.004(5) 0.007(5) -0.009(5)
C45 0.051(7) 0.029(6) 0.049(9) 0.014(6) -0.016(6) 0.002(5)
C46 0.062(8) 0.058(9) 0.045(9) 0.025(7) 0.016(6) 0.018(7)
C47 0.076(10) 0.047(8) 0.102(13) 0.019(8) 0.034(9) -0.008(7)
C48 0.082(10) 0.046(8) 0.048(10) -0.012(7) -0.006(7) -0.024(7)
O4 0.076(6) 0.015(4) 0.071(7) -0.001(4) 0.043(5) 0.000(4)
C49 0.054(7) 0.017(5) 0.068(10) -0.012(5) 0.012(6) -0.010(5)
C50 0.079(9) 0.028(7) 0.078(12) 0.010(7) 0.037(8) 0.009(7)
C51 0.113(14) 0.050(9) 0.055(11) -0.009(8) 0.018(9) -0.044(10)
C52 0.42(5) 0.059(12) 0.053(15) 0.011(9) -0.001(19) -0.028(18)
C53 0.27(3) 0.041(10) 0.11(2) 0.020(10) 0.071(19) 0.021(14)
C54 0.032(5) 0.018(5) 0.049(8) 0.003(5) -0.002(5) 0.006(4)
C55 0.031(5) 0.023(5) 0.060(10) 0.014(5) -0.002(5) -0.002(4)
C56 0.024(5) 0.027(6) 0.024(7) 0.006(5) 0.002(4) 0.002(4)
C57 0.027(5) 0.017(5) 0.043(8) 0.006(5) 0.004(5) -0.003(4)
C58 0.037(6) 0.022(5) 0.034(8) -0.006(5) -0.011(5) -0.001(4)
N4 0.037(4) 0.030(4) 0.032(5) 0.008(3) -0.001(3) 0.003(3)
C59 0.037(4) 0.030(4) 0.032(5) 0.008(3) -0.001(3) 0.003(3)
C60 0.049(7) 0.021(6) 0.032(7) 0.006(5) 0.013(5) 0.016(5)
C61 0.027(6) 0.094(13) 0.109(15) 0.054(10) 0.026(7) 0.037(7)
Cl5 0.052(2) 0.058(2) 0.089(3) 0.030(2) 0.016(2) 0.0068(18)
Cl6 0.117(6) 0.154(8) 0.208(10) 0.039(7) -0.038(6) -0.031(5)
Cl7 0.227(10) 0.168(8) 0.121(8) 0.022(6) 0.057(7) -0.075(7)
C62 0.116(15) 0.043(8) 0.037(10) -0.032(7) 0.022(9) -0.012(8)
Cl8 0.087(3) 0.097(4) 0.045(3) -0.017(3) 0.008(2) 0.002(3)
Cl9 0.0318(16) 0.072(2) 0.055(2) 0.0002(18) 0.0114(15) 0.0189(16)
Cl10 0.133(6) 0.095(5) 0.222(10) 0.055(6) 0.041(6) 0.041(4)

loop_
_atom_type_symbol
_atom_type_description
_atom_type_scat_dispersion_real
_atom_type_scat_dispersion_imag
_atom_type_scat_source
C C 0.0033 0.0016 'International Tables Vol C Tables 4.2.6.8 and 6.1.1.4'
H H 0.0000 0.0000 'International Tables Vol C Tables 4.2.6.8 and 6.1.1.4'
N N 0.0061 0.0033 'International Tables Vol C Tables 4.2.6.8 and 6.1.1.4'
O O 0.0106 0.0060 'International Tables Vol C Tables 4.2.6.8 and 6.1.1.4'
Cl Cl 0.1484 0.1585 'International Tables Vol C Tables 4.2.6.8 and 6.1.1.4'
Hg Hg -2.3894 9.2266 'International Tables Vol C Tables 4.2.6.8 and 6.1.1.4'

loop_
_geom_angle_atom_site_label_1
_geom_angle_atom_site_label_2
_geom_angle_atom_site_label_3
_geom_angle
_geom_angle_site_symmetry_1
_geom_angle_site_symmetry_3
Cl1 Hg1 Cl2 150.72(14) . .
Cl1 Hg1 N4 99.7(3) . 1_546
Cl2 Hg1 N4 99.2(3) . 1_546
Cl1 Hg1 N1 99.3(3) . .
Cl2 Hg1 N1 100.3(3) . .
N4 Hg1 N1 97.1(4) 1_546 .
N2 Hg2 Cl4 100.6(4) . .
N2 Hg2 Cl3 97.7(4) . .
Cl4 Hg2 Cl3 152.15(16) . .
N2 Hg2 N3 97.6(4) . .
Cl4 Hg2 N3 99.1(3) . .
Cl3 Hg2 N3 99.0(3) . .
C5 N1 C1 118.2(14) . .
C5 N1 Hg1 119.0(11) . .
C1 N1 Hg1 122.7(9) . .
N1 C1 C2 126.4(13) . .
N1 C1 H1 116.8 . .
C2 C1 H1 116.8 . .
C3 C2 C1 116.6(15) . .
C3 C2 H2 121.7 . .
C1 C2 H2 121.7 . .
C2 C3 C4 117.5(13) . .
C2 C3 C6 120.5(14) . .
C4 C3 C6 121.8(12) . .
C3 C4 C5 121.8(14) . .
C3 C4 H4 119.2 . .
C5 C4 H4 119.1 . .
N1 C5 C4 119.4(16) . .
N1 C5 H5 120.2 . .
C4 C5 H5 120.4 . .
C7 C6 C3 127.6(13) . .
C7 C6 H6 116.2 . .
C3 C6 H6 116.2 . .
C6 C7 C8 126.3(13) . .
C6 C7 H7 116.9 . .
C8 C7 H7 116.9 . .
C9 C8 C13 120.2(13) . .
C9 C8 C7 117.1(12) . .
C13 C8 C7 122.5(12) . .
C8 C9 O1 118.6(12) . .
C8 C9 C10 116.8(13) . .
O1 C9 C10 124.6(11) . .
C11 C10 C9 123.0(11) . .
C11 C10 H10 118.5 . .
C9 C10 H10 118.5 . .
C10 C11 C12 118.8(12) . .
C10 C11 C24 123.5(10) . .
C12 C11 C24 116.9(12) . .
O2 C12 C13 122.3(13) . .
O2 C12 C11 117.6(12) . .
C13 C12 C11 120.0(13) . .
C12 C13 C8 121.0(13) . .
C12 C13 H13 119.5 . .
C8 C13 H13 119.5 . .
C9 O1 C14 120.0(11) . .
O1 C14 C15 108.1(12) . .
O1 C14 H14A 110.1 . .
C15 C14 H14A 110.0 . .
O1 C14 H14B 110.1 . .
C15 C14 H14B 110.1 . .
H14A C14 H14B 108.4 . .
C16 C15 C18 115.3(16) . .
C16 C15 C14 114.1(14) . .
C18 C15 C14 107.5(12) . .
C16 C15 H15 106.4 . .
C18 C15 H15 106.4 . .
C14 C15 H15 106.4 . .
C15 C16 C17 112.4(15) . .
C15 C16 H16A 109.2 . .
C17 C16 H16A 109.2 . .
C15 C16 H16B 109.1 . .
C17 C16 H16B 109.1 . .
H16A C16 H16B 107.9 . .
C16 C17 H17A 109.5 . .
C16 C17 H17B 109.4 . .
H17A C17 H17B 109.5 . .
C16 C17 H17C 109.5 . .
H17A C17 H17C 109.5 . .
H17B C17 H17C 109.5 . .
C15 C18 H18A 109.5 . .
C15 C18 H18B 109.5 . .
H18A C18 H18B 109.5 . .
C15 C18 H18C 109.5 . .
H18A C18 H18C 109.5 . .
H18B C18 H18C 109.5 . .
C12 O2 C19 118.9(10) . .
O2 C19 C20 104.0(11) . .
O2 C19 H19A 110.9 . .
C20 C19 H19A 111.0 . .
O2 C19 H19B 110.9 . .
C20 C19 H19B 111.0 . .
H19A C19 H19B 109.0 . .
C21 C20 C23 113.5(13) . .
C21 C20 C19 106.9(12) . .
C23 C20 C19 110.3(12) . .
C21 C20 H20 108.7 . .
C23 C20 H20 108.7 . .
C19 C20 H20 108.7 . .
C20 C21 C22 113.3(12) . .
C20 C21 H21A 108.9 . .
C22 C21 H21A 108.9 . .
C20 C21 H21B 108.9 . .
C22 C21 H21B 108.9 . .
H21A C21 H21B 107.7 . .
C21 C22 H22A 109.5 . .
C21 C22 H22B 109.5 . .
H22A C22 H22B 109.5 . .
C21 C22 H22C 109.5 . .
H22A C22 H22C 109.5 . .
H22B C22 H22C 109.5 . .
C20 C23 H23A 109.5 . .
C20 C23 H23B 109.4 . .
H23A C23 H23B 109.5 . .
C20 C23 H23C 109.5 . .
H23A C23 H23C 109.5 . .
H23B C23 H23C 109.5 . .
C25 C24 C11 126.1(12) . .
C25 C24 H24 117.0 . .
C11 C24 H24 116.9 . .
C24 C25 C26 126.0(13) . .
C24 C25 H25 117.0 . .
C26 C25 H25 117.0 . .
C27 C26 C30 114.6(14) . .
C27 C26 C25 121.1(14) . .
C30 C26 C25 124.1(14) . .
C28 C27 C26 119.4(14) . .
C28 C27 H27 120.4 . .
C26 C27 H27 120.2 . .
C27 C28 N2 123.7(16) . .
C27 C28 H28 118.0 . .
N2 C28 H28 118.2 . .
C29 N2 C28 117.8(12) . .
C29 N2 Hg2 119.5(9) . .
C28 N2 Hg2 122.2(11) . .
N2 C29 C30 118.7(12) . .
N2 C29 H29 120.6 . .
C30 C29 H29 120.7 . .
C26 C30 C29 125.4(15) . .
C26 C30 H30 117.3 . .
C29 C30 H30 117.3 . .
C35 N3 C31 117.5(10) . .
C35 N3 Hg2 122.4(8) . .
C31 N3 Hg2 120.0(7) . .
C32 C31 N3 125.3(11) . .
C32 C31 H31 117.3 . .
N3 C31 H31 117.4 . .
C31 C32 C33 118.4(11) . .
C31 C32 H32 120.8 . .
C33 C32 H32 120.8 . .
C32 C33 C34 114.5(11) . .
C32 C33 C36 123.3(10) . .
C34 C33 C36 122.2(10) . .
C33 C34 C35 122.3(11) . .
C33 C34 H34 118.8 . .
C35 C34 H34 118.9 . .
N3 C35 C34 121.6(12) . .
N3 C35 H35 119.2 . .
C34 C35 H35 119.2 . .
C37 C36 C33 125.4(10) . .
C37 C36 H36 117.3 . .
C33 C36 H36 117.3 . .
C36 C37 C38 128.2(10) . .
C36 C37 H37 115.9 . .
C38 C37 H37 115.9 . .
C39 C38 C43 120.1(10) . .
C39 C38 C37 119.7(9) . .
C43 C38 C37 119.8(10) . .
C38 C39 O3 118.6(10) . .
C38 C39 C40 120.2(10) . .
O3 C39 C40 121.1(10) . .
C41 C40 C39 119.9(10) . .
C41 C40 H40 120.1 . .
C39 C40 H40 120.0 . .
C42 C41 C40 119.7(10) . .
C42 C41 C54 118.8(10) . .
C40 C41 C54 121.4(10) . .
O4 C42 C43 123.6(11) . .
O4 C42 C41 115.7(10) . .
C43 C42 C41 120.7(9) . .
C42 C43 C38 119.2(10) . .
C42 C43 H43 120.4 . .
C38 C43 H43 120.4 . .
C39 O3 C44 120.7(9) . .
O3 C44 C45 109.2(10) . .
O3 C44 H44A 109.8 . .
C45 C44 H44A 109.8 . .
O3 C44 H44B 109.8 . .
C45 C44 H44B 109.8 . .
H44A C44 H44B 108.3 . .
C44 C45 C48 114.2(12) . .
C44 C45 C46 111.6(11) . .
C48 C45 C46 113.7(11) . .
C44 C45 H45 105.5 . .
C48 C45 H45 105.4 . .
C46 C45 H45 105.4 . .
C47 C46 C45 114.5(13) . .
C47 C46 H46A 108.6 . .
C45 C46 H46A 108.6 . .
C47 C46 H46B 108.6 . .
C45 C46 H46B 108.6 . .
H46A C46 H46B 107.6 . .
C46 C47 H47A 109.5 . .
C46 C47 H47B 109.5 . .
H47A C47 H47B 109.5 . .
C46 C47 H47C 109.5 . .
H47A C47 H47C 109.5 . .
H47B C47 H47C 109.5 . .
C45 C48 H48A 109.5 . .
C45 C48 H48B 109.5 . .
H48A C48 H48B 109.5 . .
C45 C48 H48C 109.4 . .
H48A C48 H48C 109.5 . .
H48B C48 H48C 109.5 . .
C42 O4 C49 117.0(9) . .
O4 C49 C50 107.2(11) . .
O4 C49 H49A 110.3 . .
C50 C49 H49A 110.3 . .
O4 C49 H49B 110.3 . .
C50 C49 H49B 110.3 . .
H49A C49 H49B 108.5 . .
C53 C50 C49 107.9(15) . .
C53 C50 C51 106.2(15) . .
C49 C50 C51 109.6(12) . .
C53 C50 H50 111.0 . .
C49 C50 H50 111.0 . .
C51 C50 H50 111.0 . .
C50 C51 C52 106.4(18) . .
C50 C51 H51A 110.5 . .
C52 C51 H51A 110.5 . .
C50 C51 H51B 110.5 . .
C52 C51 H51B 110.5 . .
H51A C51 H51B 108.6 . .
C51 C52 H52A 109.5 . .
C51 C52 H52B 109.4 . .
H52A C52 H52B 109.5 . .
C51 C52 H52C 109.5 . .
H52A C52 H52C 109.5 . .
H52B C52 H52C 109.5 . .
C50 C53 H53A 109.5 . .
C50 C53 H53B 109.5 . .
H53A C53 H53B 109.5 . .
C50 C53 H53C 109.5 . .
H53A C53 H53C 109.5 . .
H53B C53 H53C 109.5 . .
C55 C54 C41 128.3(10) . .
C55 C54 H54 115.9 . .
C41 C54 H54 115.9 . .
C54 C55 C56 122.7(11) . .
C54 C55 H55 118.7 . .
C56 C55 H55 118.7 . .
C57 C56 C60 115.8(11) . .
C57 C56 C55 120.1(11) . .
C60 C56 C55 124.1(11) . .
C58 C57 C56 121.4(11) . .
C58 C57 H57 119.3 . .
C56 C57 H57 119.3 . .
C57 C58 N4 122.1(13) . .
C57 C58 H58 118.9 . .
N4 C58 H58 119.0 . .
C59 N4 C58 116.9(12) . .
C59 N4 Hg1 117.2(8) . 1_564
C58 N4 Hg1 125.7(10) . 1_564
N4 C59 C60 123.5(10) . .
N4 C59 H59 118.3 . .
C60 C59 H59 118.3 . .
C56 C60 C59 120.2(11) . .
C56 C60 H60 119.9 . .
C59 C60 H60 119.9 . .
Cl5 C61 Cl6 111.3(9) . .
Cl5 C61 Cl7 110.5(12) . .
Cl6 C61 Cl7 108.8(10) . .
Cl5 C61 H61 108.8 . .
Cl6 C61 H61 108.8 . .
Cl7 C61 H61 108.8 . .
Cl8 C62 Cl9 116.6(10) . .
Cl8 C62 Cl10 112.4(8) . .
Cl9 C62 Cl10 110.5(12) . .
Cl8 C62 H62 105.4 . .
Cl9 C62 H62 105.4 . .
Cl10 C62 H62 105.5 . .

loop_
_geom_bond_atom_site_label_1
_geom_bond_atom_site_label_2
_geom_bond_distance
_geom_bond_site_symmetry_2
Hg1 Cl1 2.345(4) .
Hg1 Cl2 2.359(4) .
Hg1 N4 2.385(12) 1_546
Hg1 N1 2.424(13) .
Hg2 N2 2.342(11) .
Hg2 Cl4 2.375(4) .
Hg2 Cl3 2.388(4) .
Hg2 N3 2.406(11) .
N1 C5 1.300(17) .
N1 C1 1.299(19) .
C1 C2 1.33(2) .
C1 H1 0.9500 .
C2 C3 1.389(18) .
C2 H2 0.9500 .
C3 C4 1.33(2) .
C3 C6 1.501(19) .
C4 C5 1.40(2) .
C4 H4 0.9500 .
C5 H5 0.9500 .
C6 C7 1.300(19) .
C6 H6 0.9500 .
C7 C8 1.49(2) .
C7 H7 0.9500 .
C8 C9 1.372(16) .
C8 C13 1.41(2) .
C9 O1 1.366(16) .
C9 C10 1.475(16) .
C10 C11 1.325(17) .
C10 H10 0.9500 .
C11 C12 1.418(17) .
C11 C24 1.452(17) .
C12 O2 1.320(15) .
C12 C13 1.38(2) .
C13 H13 0.9500 .
O1 C14 1.342(18) .
C14 C15 1.60(2) .
C14 H14A 0.9900 .
C14 H14B 0.9900 .
C15 C16 1.42(2) .
C15 C18 1.587(18) .
C15 H15 1.0000 .
C16 C17 1.52(2) .
C16 H16A 0.9900 .
C16 H16B 0.9900 .
C17 H17A 0.9800 .
C17 H17B 0.9800 .
C17 H17C 0.9800 .
C18 H18A 0.9800 .
C18 H18B 0.9800 .
C18 H18C 0.9800 .
O2 C19 1.507(18) .
C19 C20 1.533(14) .
C19 H19A 0.9900 .
C19 H19B 0.9900 .
C20 C21 1.473(14) .
C20 C23 1.534(15) .
C20 H20 1.0000 .
C21 C22 1.539(14) .
C21 H21A 0.9900 .
C21 H21B 0.9900 .
C22 H22A 0.9800 .
C22 H22B 0.9800 .
C22 H22C 0.9800 .
C23 H23A 0.9800 .
C23 H23B 0.9800 .
C23 H23C 0.9800 .
C24 C25 1.335(16) .
C24 H24 0.9500 .
C25 C26 1.454(19) .
C25 H25 0.9500 .
C26 C27 1.43(2) .
C26 C30 1.33(2) .
C27 C28 1.39(2) .
C27 H27 0.9500 .
C28 N2 1.36(2) .
C28 H28 0.9500 .
N2 C29 1.338(19) .
C29 C30 1.44(2) .
C29 H29 0.9500 .
C30 H30 0.9500 .
N3 C35 1.272(16) .
N3 C31 1.356(12) .
C31 C32 1.354(16) .
C31 H31 0.9500 .
C32 C33 1.404(14) .
C32 H32 0.9500 .
C33 C34 1.397(18) .
C33 C36 1.450(16) .
C34 C35 1.39(2) .
C34 H34 0.9500 .
C35 H35 0.9500 .
C36 C37 1.336(15) .
C36 H36 0.9500 .
C37 C38 1.451(14) .
C37 H37 0.9500 .
C38 C39 1.382(14) .
C38 C43 1.421(14) .
C39 O3 1.356(12) .
C39 C40 1.423(17) .
C40 C41 1.391(14) .
C40 H40 0.9500 .
C41 C42 1.409(15) .
C41 C54 1.499(16) .
C42 O4 1.370(12) .
C42 C43 1.398(15) .
C43 H43 0.9500 .
O3 C44 1.411(13) .
C44 C45 1.505(15) .
C44 H44A 0.9900 .
C44 H44B 0.9900 .
C45 C48 1.45(2) .
C45 C46 1.558(19) .
C45 H45 1.0000 .
C46 C47 1.474(18) .
C46 H46A 0.9900 .
C46 H46B 0.9900 .
C47 H47A 0.9800 .
C47 H47B 0.9800 .
C47 H47C 0.9800 .
C48 H48A 0.9800 .
C48 H48B 0.9800 .
C48 H48C 0.9800 .
O4 C49 1.454(14) .
C49 C50 1.518(16) .
C49 H49A 0.9900 .
C49 H49B 0.9900 .
C50 C53 1.47(3) .
C50 C51 1.55(2) .
C50 H50 1.0000 .
C51 C52 1.55(3) .
C51 H51A 0.9900 .
C51 H51B 0.9900 .
C52 H52A 0.9800 .
C52 H52B 0.9800 .
C52 H52C 0.9800 .
C53 H53A 0.9800 .
C53 H53B 0.9800 .
C53 H53C 0.9800 .
C54 C55 1.311(18) .
C54 H54 0.9500 .
C55 C56 1.461(17) .
C55 H55 0.9500 .
C56 C57 1.332(17) .
C56 C60 1.381(15) .
C57 C58 1.40(2) .
C57 H57 0.9500 .
C58 N4 1.364(16) .
C58 H58 0.9500 .
N4 C59 1.259(15) .
N4 Hg1 2.385(12) 1_564
C59 C60 1.429(19) .
C59 H59 0.9500 .
C60 H60 0.9500 .
C61 Cl5 1.735(18) .
C61 Cl6 1.740(18) .
C61 Cl7 1.72(2) .
C61 H61 1.0000 .
C62 Cl8 1.725(16) .
C62 Cl9 1.696(18) .
C62 Cl10 1.780(19) .
C62 H62 1.0000 .
